data_7236396
loop_
_publ_author_name
'Li, Xiao'
'Yang, Liu'
'Su, Tan'
'Wang, Xinlong'
'Sun, Chunyi'
'Su, Zhongmin'

_publ_section_title
;
 Graphene-coated hybrid electrocatalysts derived from bimetallic
 metal--organic frameworks for efficient hydrogen generation
;
_journal_issue 10
_journal_name_full 'Journal of Materials Chemistry A'
_journal_page_first 5000
_journal_paper_doi 10.1039/C6TA10405C
_journal_volume 5
_journal_year 2017
_chemical_formula_sum 'C26 H29 Mo N4 Ni O4.5'
_chemical_formula_weight 624.18
_space_group_crystal_system triclinic
_space_group_IT_number 2
_space_group_name_Hall '-P 1'
_space_group_name_H-M_alt 'P -1'
_atom_sites_solution_hydrogens geom
_audit_creation_method SHELXL-2014/7
_audit_update_record
;
2016-11-05 deposited with the CCDC.
2017-01-24 downloaded from the CCDC.
;
_cell_angle_alpha 115.976(2)
_cell_angle_beta 105.206(3)
_cell_angle_gamma 102.326(3)
_cell_formula_units_Z 2
_cell_length_a 12.673(2)
_cell_length_b 12.7426(19)
_cell_length_c 13.598(2)
_cell_measurement_reflns_used 1509
_cell_measurement_temperature 293(2)
_cell_measurement_theta_max 19.6060
_cell_measurement_theta_min 2.5730
_cell_volume 1763.2(5)
_computing_structure_refinement 'SHELXL-2014/7 (Sheldrick, 2014)'
_diffrn_ambient_temperature 293(2)
_diffrn_measured_fraction_theta_full 0.997
_diffrn_measured_fraction_theta_max 0.994
_diffrn_measurement_device_type ccd
_diffrn_radiation_type MoK\a
_diffrn_radiation_wavelength 0.71073
_diffrn_reflns_av_R_equivalents 0.0436
_diffrn_reflns_av_unetI/netI 0.0949
_diffrn_reflns_Laue_measured_fraction_full 0.997
_diffrn_reflns_Laue_measured_fraction_max 0.994
_diffrn_reflns_limit_h_max 14
_diffrn_reflns_limit_h_min -15
_diffrn_reflns_limit_k_max 15
_diffrn_reflns_limit_k_min -11
_diffrn_reflns_limit_l_max 15
_diffrn_reflns_limit_l_min -16
_diffrn_reflns_number 10482
_diffrn_reflns_point_group_measured_fraction_full 0.997
_diffrn_reflns_point_group_measured_fraction_max 0.994
_diffrn_reflns_theta_full 25.242
_diffrn_reflns_theta_max 25.362
_diffrn_reflns_theta_min 1.799
_exptl_absorpt_coefficient_mu 0.920
_exptl_crystal_colour blue
_exptl_crystal_density_diffrn 1.176
_exptl_crystal_description block
_exptl_crystal_F_000 638
_exptl_crystal_size_max 0.220
_exptl_crystal_size_mid 0.210
_exptl_crystal_size_min 0.190
_refine_diff_density_max 0.466
_refine_diff_density_min -0.625
_refine_diff_density_rms 0.084
_refine_ls_extinction_method none
_refine_ls_goodness_of_fit_ref 0.858
_refine_ls_hydrogen_treatment constr
_refine_ls_matrix_type full
_refine_ls_number_parameters 346
_refine_ls_number_reflns 6437
_refine_ls_number_restraints 24
_refine_ls_restrained_S_all 0.859
_refine_ls_R_factor_all 0.0895
_refine_ls_R_factor_gt 0.0503
_refine_ls_shift/su_max 0.001
_refine_ls_shift/su_mean 0.000
_refine_ls_structure_factor_coef Fsqd
_refine_ls_weighting_details 'w=1/[\s^2^(Fo^2^)+(0.0742P)^2^] where P=(Fo^2^+2Fc^2^)/3'
_refine_ls_weighting_scheme calc
_refine_ls_wR_factor_gt 0.1219
_refine_ls_wR_factor_ref 0.1375
_reflns_Friedel_coverage 0.000
_reflns_number_gt 3886
_reflns_number_total 6437
_reflns_threshold_expression 'I > 2\s(I)'
_cod_data_source_file c6ta10405c2.cif
_cod_data_source_block 1
_cod_original_cell_volume 1763.3(5)
_cod_original_formula_sum 'C26 H29 Mo N4 Ni O4.50'
_cod_database_code 7236396
_shelx_shelxl_version_number 2014/7
_shelx_space_group_comment
;
The symmetry employed for this shelxl refinement is uniquely defined
by the following loop, which should always be used as a source of
symmetry information in preference to the above space-group names.
They are only intended as comments.
;
_shelx_estimated_absorpt_t_min 0.823
_shelx_estimated_absorpt_t_max 0.845
_platon_squeeze_void_probe_radius 1.20

loop_
_space_group_symop_operation_xyz
'x, y, z'
'-x, -y, -z'

loop_
_atom_site_label
_atom_site_type_symbol
_atom_site_fract_x
_atom_site_fract_y
_atom_site_fract_z
_atom_site_U_iso_or_equiv
_atom_site_adp_type
_atom_site_occupancy
_atom_site_site_symmetry_order
_atom_site_calc_flag
_atom_site_refinement_flags_posn
_atom_site_refinement_flags_adp
_atom_site_refinement_flags_occupancy
Ni1 Ni 0.5000 0.5000 1.0000 0.0341(2) Uani 1 2 d S . P
Ni2 Ni 0.5000 1.0000 1.0000 0.0373(2) Uani 1 2 d S . P
Mo1 Mo 0.62325(4) 0.85922(4) 1.17650(4) 0.04447(17) Uani 1 1 d . . .
C1 C 0.4623(5) 0.5710(5) 0.8131(5) 0.0539(15) Uani 1 1 d . . .
H1A H 0.5335 0.6368 0.8713 0.065 Uiso 1 1 calc R U .
C2 C 0.4132(6) 0.5666(5) 0.7098(5) 0.0575(16) Uani 1 1 d . . .
H2A H 0.4508 0.6298 0.6995 0.069 Uiso 1 1 calc R U .
C3 C 0.3080(6) 0.4702(6) 0.6186(4) 0.0537(15) Uani 1 1 d . . .
C4 C 0.2569(5) 0.3792(6) 0.6393(5) 0.0573(15) Uani 1 1 d . . .
H4A H 0.1876 0.3106 0.5807 0.069 Uiso 1 1 calc R U .
C5 C 0.3114(5) 0.3916(5) 0.7506(4) 0.0429(12) Uani 1 1 d . . .
H5A H 0.2744 0.3317 0.7648 0.052 Uiso 1 1 calc R U .
C6 C 0.2533(6) 0.4597(7) 0.5002(5) 0.074(2) Uani 1 1 d . . .
H6A H 0.2632 0.5433 0.5139 0.089 Uiso 1 1 calc R U .
H6B H 0.1692 0.4102 0.4639 0.089 Uiso 1 1 calc R U .
C7 C 0.3080(6) 0.3986(6) 0.4142(5) 0.0690(18) Uani 1 1 d . . .
H7A H 0.3934 0.4391 0.4551 0.083 Uiso 1 1 calc R U .
H7B H 0.2837 0.4113 0.3478 0.083 Uiso 1 1 calc R U .
C8 C 0.2715(6) 0.2587(6) 0.3667(6) 0.075(2) Uani 1 1 d . . .
H8A H 0.2963 0.2465 0.4334 0.090 Uiso 1 1 calc R U .
H8B H 0.1860 0.2189 0.3269 0.090 Uiso 1 1 calc R U .
C9 C 0.3240(6) 0.1946(6) 0.2794(6) 0.0651(17) Uani 1 1 d . . .
C10 C 0.4241(7) 0.1698(6) 0.3151(6) 0.0737(19) Uani 1 1 d . . .
H10A H 0.4590 0.1900 0.3936 0.088 Uiso 1 1 calc R U .
C11 C 0.4718(6) 0.1160(5) 0.2362(5) 0.0609(16) Uani 1 1 d . . .
H11A H 0.5393 0.1009 0.2624 0.073 Uiso 1 1 calc R U .
C12 C 0.3297(5) 0.1087(5) 0.0896(5) 0.0519(14) Uani 1 1 d . . .
H12A H 0.2960 0.0872 0.0105 0.062 Uiso 1 1 calc R U .
C13 C 0.2784(6) 0.1623(6) 0.1627(6) 0.0681(18) Uani 1 1 d . . .
H13A H 0.2118 0.1774 0.1338 0.082 Uiso 1 1 calc R U .
C14 C 0.3514(6) 0.5945(5) 1.1348(5) 0.0656(18) Uani 1 1 d . . .
H14A H 0.4195 0.6673 1.1787 0.079 Uiso 1 1 calc R U .
C15 C 0.2563(6) 0.5962(6) 1.1681(6) 0.082(2) Uani 1 1 d . . .
H15A H 0.2615 0.6697 1.2318 0.098 Uiso 1 1 calc R U .
C16 C 0.1562(5) 0.4912(6) 1.1083(5) 0.0566(15) Uani 1 1 d . . .
C17 C 0.1545(5) 0.3858(6) 1.0150(5) 0.0626(16) Uani 1 1 d . . .
H17A H 0.0883 0.3110 0.9712 0.075 Uiso 1 1 calc R U .
C18 C 0.2506(5) 0.3920(5) 0.9876(5) 0.0552(15) Uani 1 1 d . . .
H18A H 0.2470 0.3190 0.9246 0.066 Uiso 1 1 calc R U .
C19 C 0.0508(5) 0.4915(7) 1.1436(6) 0.0700(18) Uani 1 1 d . . .
H19A H 0.0346 0.5660 1.1544 0.084 Uiso 1 1 calc R U .
H19B H -0.0187 0.4179 1.0798 0.084 Uiso 1 1 calc R U .
C20 C 0.0753(5) 0.4903(6) 1.2567(5) 0.0625(16) Uani 1 1 d . . .
H20A H 0.1494 0.5588 1.3181 0.075 Uiso 1 1 calc R U .
H20B H 0.0836 0.4117 1.2432 0.075 Uiso 1 1 calc R U .
C21 C -0.0243(5) 0.5042(5) 1.3011(5) 0.0625(17) Uani 1 1 d . . .
H21A H 0.0051 0.5288 1.3845 0.075 Uiso 1 1 calc R U .
H21B H -0.0452 0.5713 1.2963 0.075 Uiso 1 1 calc R U .
C22 C -0.3160(5) 0.2455(5) 1.0645(5) 0.0532(15) Uani 1 1 d . . .
H22A H -0.3710 0.2273 0.9929 0.064 Uiso 1 1 calc R U .
C23 C -0.2171(5) 0.3534(6) 1.1261(6) 0.0644(18) Uani 1 1 d . . .
H23A H -0.2072 0.4055 1.0954 0.077 Uiso 1 1 calc R U .
C24 C -0.1333(5) 0.3858(5) 1.2311(5) 0.0480(13) Uani 1 1 d . . .
C25 C -0.1555(6) 0.3019(6) 1.2692(5) 0.0685(18) Uani 1 1 d . . .
H25A H -0.1002 0.3170 1.3391 0.082 Uiso 1 1 calc R U .
C26 C -0.2560(6) 0.1992(5) 1.2061(5) 0.0633(17) Uani 1 1 d . . .
H26A H -0.2693 0.1484 1.2377 0.076 Uiso 1 1 calc R U .
N1 N 0.3493(4) 0.4936(4) 1.0432(4) 0.0417(10) Uani 1 1 d . . .
N2 N -0.3387(4) 0.1645(4) 1.1007(4) 0.0423(10) Uani 1 1 d . . .
N3 N 0.4123(4) 0.4839(4) 0.8358(4) 0.0428(10) Uani 1 1 d . . .
N4 N 0.4246(4) 0.0846(4) 0.1229(4) 0.0477(11) Uani 1 1 d . . .
O1 O 0.6167(11) 0.9189(14) 1.3087(12) 0.070(4) Uani 0.5 1 d . U P
O1A O 0.5599(9) 0.8998(13) 1.2911(11) 0.055(3) Uani 0.5 1 d . U P
O2 O 0.7710(13) 0.9152(15) 1.2473(11) 0.067(4) Uani 0.5 1 d . U P
O2A O 0.7788(14) 0.9006(16) 1.2006(11) 0.069(4) Uani 0.5 1 d . U P
O3 O 0.5710(3) 0.9284(3) 1.0988(3) 0.0409(8) Uani 1 1 d . . .
O4 O 0.5590(3) 0.6940(3) 1.0850(3) 0.0438(8) Uani 1 1 d . . .

loop_
_atom_site_aniso_label
_atom_site_aniso_U_11
_atom_site_aniso_U_22
_atom_site_aniso_U_33
_atom_site_aniso_U_23
_atom_site_aniso_U_13
_atom_site_aniso_U_12
Ni1 0.0425(5) 0.0318(5) 0.0355(5) 0.0200(4) 0.0200(4) 0.0164(4)
Ni2 0.0520(6) 0.0320(5) 0.0382(5) 0.0202(4) 0.0252(4) 0.0212(4)
Mo1 0.0590(3) 0.0329(3) 0.0343(3) 0.0165(2) 0.0113(2) 0.0167(2)
C1 0.065(4) 0.049(4) 0.050(3) 0.031(3) 0.022(3) 0.014(3)
C2 0.084(5) 0.053(4) 0.055(4) 0.037(3) 0.035(3) 0.031(3)
C3 0.089(5) 0.069(4) 0.032(3) 0.028(3) 0.039(3) 0.059(4)
C4 0.060(4) 0.067(4) 0.035(3) 0.017(3) 0.019(3) 0.029(3)
C5 0.054(3) 0.042(3) 0.039(3) 0.022(3) 0.022(3) 0.022(3)
C6 0.117(6) 0.110(5) 0.052(4) 0.054(4) 0.051(4) 0.091(5)
C7 0.095(5) 0.094(5) 0.051(4) 0.046(4) 0.040(4) 0.061(4)
C8 0.091(5) 0.072(5) 0.059(4) 0.019(3) 0.051(4) 0.032(4)
C9 0.090(5) 0.056(4) 0.067(4) 0.031(3) 0.055(4) 0.034(4)
C10 0.115(6) 0.082(5) 0.052(4) 0.037(4) 0.053(4) 0.056(4)
C11 0.083(5) 0.071(4) 0.063(4) 0.046(3) 0.041(4) 0.050(4)
C12 0.056(4) 0.059(4) 0.045(3) 0.023(3) 0.029(3) 0.029(3)
C13 0.070(4) 0.081(5) 0.073(4) 0.041(4) 0.045(4) 0.043(4)
C14 0.077(5) 0.042(3) 0.064(4) 0.013(3) 0.045(4) 0.009(3)
C15 0.088(5) 0.058(4) 0.093(5) 0.022(4) 0.066(4) 0.023(4)
C16 0.047(4) 0.071(4) 0.057(4) 0.035(3) 0.028(3) 0.019(3)
C17 0.056(4) 0.060(4) 0.058(4) 0.020(3) 0.030(3) 0.012(3)
C18 0.052(4) 0.049(4) 0.059(4) 0.021(3) 0.030(3) 0.015(3)
C19 0.052(4) 0.099(5) 0.083(5) 0.060(4) 0.036(3) 0.035(4)
C20 0.049(4) 0.073(4) 0.066(4) 0.039(4) 0.025(3) 0.017(3)
C21 0.055(4) 0.059(4) 0.062(4) 0.021(3) 0.035(3) 0.011(3)
C22 0.052(4) 0.056(4) 0.052(3) 0.034(3) 0.017(3) 0.012(3)
C23 0.048(4) 0.069(4) 0.108(5) 0.064(4) 0.039(4) 0.028(3)
C24 0.052(3) 0.042(3) 0.049(3) 0.016(3) 0.031(3) 0.019(3)
C25 0.064(4) 0.066(4) 0.051(4) 0.027(3) 0.012(3) 0.004(3)
C26 0.079(4) 0.053(4) 0.044(3) 0.026(3) 0.019(3) 0.006(3)
N1 0.050(3) 0.040(3) 0.038(2) 0.020(2) 0.022(2) 0.018(2)
N2 0.055(3) 0.040(2) 0.045(3) 0.025(2) 0.029(2) 0.024(2)
N3 0.046(3) 0.039(3) 0.048(3) 0.026(2) 0.020(2) 0.017(2)
N4 0.066(3) 0.041(3) 0.046(3) 0.022(2) 0.034(2) 0.026(2)
O1 0.097(8) 0.074(6) 0.036(5) 0.025(4) 0.028(6) 0.033(6)
O1A 0.063(6) 0.061(6) 0.036(5) 0.018(4) 0.027(5) 0.026(5)
O2 0.048(6) 0.068(7) 0.071(7) 0.036(6) 0.009(5) 0.019(4)
O2A 0.063(6) 0.067(6) 0.062(7) 0.026(6) 0.017(5) 0.027(5)
O3 0.057(2) 0.0336(19) 0.0381(18) 0.0196(16) 0.0235(17) 0.0206(16)
O4 0.057(2) 0.032(2) 0.053(2) 0.0258(17) 0.0292(18) 0.0195(17)

loop_
_atom_type_symbol
_atom_type_description
_atom_type_scat_dispersion_real
_atom_type_scat_dispersion_imag
_atom_type_scat_source
C C 0.0033 0.0016 'International Tables Vol C Tables 4.2.6.8 and 6.1.1.4'
H H 0.0000 0.0000 'International Tables Vol C Tables 4.2.6.8 and 6.1.1.4'
N N 0.0061 0.0033 'International Tables Vol C Tables 4.2.6.8 and 6.1.1.4'
O O 0.0106 0.0060 'International Tables Vol C Tables 4.2.6.8 and 6.1.1.4'
Ni Ni 0.3393 1.1124 'International Tables Vol C Tables 4.2.6.8 and 6.1.1.4'
Mo Mo -1.6832 0.6857 'International Tables Vol C Tables 4.2.6.8 and 6.1.1.4'

loop_
_geom_angle_atom_site_label_1
_geom_angle_atom_site_label_2
_geom_angle_atom_site_label_3
_geom_angle
_geom_angle_site_symmetry_1
_geom_angle_site_symmetry_3
O4 Ni1 O4 180.0(2) 2_667 .
O4 Ni1 N3 89.96(14) 2_667 .
O4 Ni1 N3 90.04(14) . .
O4 Ni1 N3 90.04(14) 2_667 2_667
O4 Ni1 N3 89.96(14) . 2_667
N3 Ni1 N3 180.0(3) . 2_667
O4 Ni1 N1 89.24(14) 2_667 .
O4 Ni1 N1 90.76(14) . .
N3 Ni1 N1 93.15(16) . .
N3 Ni1 N1 86.85(16) 2_667 .
O4 Ni1 N1 90.76(14) 2_667 2_667
O4 Ni1 N1 89.24(14) . 2_667
N3 Ni1 N1 86.86(16) . 2_667
N3 Ni1 N1 93.15(16) 2_667 2_667
N1 Ni1 N1 180.0 . 2_667
O3 Ni2 O3 180.0 . 2_677
O3 Ni2 N4 89.79(15) . 2_666
O3 Ni2 N4 90.21(15) 2_677 2_666
O3 Ni2 N4 90.21(15) . 1_566
O3 Ni2 N4 89.79(15) 2_677 1_566
N4 Ni2 N4 180.0(2) 2_666 1_566
O3 Ni2 N2 89.57(14) . 1_665
O3 Ni2 N2 90.43(14) 2_677 1_665
N4 Ni2 N2 87.73(16) 2_666 1_665
N4 Ni2 N2 92.27(16) 1_566 1_665
O3 Ni2 N2 90.43(14) . 2_567
O3 Ni2 N2 89.57(14) 2_677 2_567
N4 Ni2 N2 92.27(16) 2_666 2_567
N4 Ni2 N2 87.73(16) 1_566 2_567
N2 Ni2 N2 180.0(2) 1_665 2_567
O1 Mo1 O2 88.3(6) . .
O1 Mo1 O3 112.6(6) . .
O2 Mo1 O3 115.0(6) . .
O1 Mo1 O4 115.5(6) . .
O2 Mo1 O4 113.3(6) . .
O3 Mo1 O4 110.72(15) . .
O1 Mo1 O2A 108.0(6) . .
O2 Mo1 O2A 19.8(6) . .
O3 Mo1 O2A 103.9(6) . .
O4 Mo1 O2A 105.2(5) . .
O1 Mo1 O1A 20.1(5) . .
O2 Mo1 O1A 108.4(6) . .
O3 Mo1 O1A 103.4(5) . .
O4 Mo1 O1A 105.1(4) . .
O2A Mo1 O1A 128.0(5) . .
C2 C1 N3 122.8(5) . .
C2 C1 H1A 118.6 . .
N3 C1 H1A 118.6 . .
C1 C2 C3 121.6(5) . .
C1 C2 H2A 119.2 . .
C3 C2 H2A 119.2 . .
C4 C3 C2 116.4(5) . .
C4 C3 C6 120.7(6) . .
C2 C3 C6 122.9(6) . .
C3 C4 C5 119.0(5) . .
C3 C4 H4A 120.5 . .
C5 C4 H4A 120.5 . .
N3 C5 C4 123.5(5) . .
N3 C5 H5A 118.2 . .
C4 C5 H5A 118.2 . .
C3 C6 C7 112.4(5) . .
C3 C6 H6A 109.1 . .
C7 C6 H6A 109.1 . .
C3 C6 H6B 109.1 . .
C7 C6 H6B 109.1 . .
H6A C6 H6B 107.9 . .
C6 C7 C8 111.7(5) . .
C6 C7 H7A 109.3 . .
C8 C7 H7A 109.3 . .
C6 C7 H7B 109.3 . .
C8 C7 H7B 109.3 . .
H7A C7 H7B 107.9 . .
C9 C8 C7 113.0(5) . .
C9 C8 H8A 109.0 . .
C7 C8 H8A 109.0 . .
C9 C8 H8B 109.0 . .
C7 C8 H8B 109.0 . .
H8A C8 H8B 107.8 . .
C13 C9 C10 116.0(6) . .
C13 C9 C8 122.2(7) . .
C10 C9 C8 121.8(6) . .
C11 C10 C9 120.8(6) . .
C11 C10 H10A 119.6 . .
C9 C10 H10A 119.6 . .
N4 C11 C10 121.8(6) . .
N4 C11 H11A 119.1 . .
C10 C11 H11A 119.1 . .
N4 C12 C13 124.2(6) . .
N4 C12 H12A 117.9 . .
C13 C12 H12A 117.9 . .
C12 C13 C9 120.1(6) . .
C12 C13 H13A 120.0 . .
C9 C13 H13A 120.0 . .
N1 C14 C15 123.1(6) . .
N1 C14 H14A 118.4 . .
C15 C14 H14A 118.4 . .
C16 C15 C14 120.4(6) . .
C16 C15 H15A 119.8 . .
C14 C15 H15A 119.8 . .
C17 C16 C15 116.7(6) . .
C17 C16 C19 122.1(6) . .
C15 C16 C19 121.1(6) . .
C18 C17 C16 119.3(6) . .
C18 C17 H17A 120.4 . .
C16 C17 H17A 120.4 . .
N1 C18 C17 125.6(5) . .
N1 C18 H18A 117.2 . .
C17 C18 H18A 117.2 . .
C20 C19 C16 110.9(5) . .
C20 C19 H19A 109.5 . .
C16 C19 H19A 109.5 . .
C20 C19 H19B 109.5 . .
C16 C19 H19B 109.5 . .
H19A C19 H19B 108.0 . .
C19 C20 C21 111.9(5) . .
C19 C20 H20A 109.2 . .
C21 C20 H20A 109.2 . .
C19 C20 H20B 109.2 . .
C21 C20 H20B 109.2 . .
H20A C20 H20B 107.9 . .
C24 C21 C20 113.4(5) . .
C24 C21 H21A 108.9 . .
C20 C21 H21A 108.9 . .
C24 C21 H21B 108.9 . .
C20 C21 H21B 108.9 . .
H21A C21 H21B 107.7 . .
N2 C22 C23 124.2(5) . .
N2 C22 H22A 117.9 . .
C23 C22 H22A 117.9 . .
C24 C23 C22 121.1(5) . .
C24 C23 H23A 119.5 . .
C22 C23 H23A 119.5 . .
C23 C24 C25 115.3(5) . .
C23 C24 C21 122.3(5) . .
C25 C24 C21 122.4(6) . .
C26 C25 C24 120.7(6) . .
C26 C25 H25A 119.7 . .
C24 C25 H25A 119.7 . .
N2 C26 C25 124.7(5) . .
N2 C26 H26A 117.7 . .
C25 C26 H26A 117.7 . .
C14 N1 C18 114.8(5) . .
C14 N1 Ni1 120.3(4) . .
C18 N1 Ni1 124.8(4) . .
C22 N2 C26 114.0(5) . .
C22 N2 Ni2 121.2(4) . 1_445
C26 N2 Ni2 124.6(4) . 1_445
C5 N3 C1 116.7(4) . .
C5 N3 Ni1 124.3(3) . .
C1 N3 Ni1 119.0(3) . .
C12 N4 C11 117.2(5) . .
C12 N4 Ni2 121.4(4) . 1_544
C11 N4 Ni2 121.4(4) . 1_544
O1A O1 Mo1 99(2) . .
O1 O1A Mo1 61(2) . .
O2A O2 Mo1 94(3) . .
O2 O2A Mo1 67(3) . .
Mo1 O3 Ni2 176.45(19) . .
Mo1 O4 Ni1 171.1(2) . .

loop_
_geom_bond_atom_site_label_1
_geom_bond_atom_site_label_2
_geom_bond_distance
_geom_bond_site_symmetry_2
Ni1 O4 2.064(3) 2_667
Ni1 O4 2.064(3) .
Ni1 N3 2.113(4) .
Ni1 N3 2.113(4) 2_667
Ni1 N1 2.136(4) .
Ni1 N1 2.136(4) 2_667
Ni2 O3 2.059(3) .
Ni2 O3 2.059(3) 2_677
Ni2 N4 2.137(4) 2_666
Ni2 N4 2.137(4) 1_566
Ni2 N2 2.153(4) 1_665
Ni2 N2 2.153(4) 2_567
Mo1 O1 1.650(14) .
Mo1 O2 1.681(15) .
Mo1 O3 1.740(3) .
Mo1 O4 1.757(3) .
Mo1 O2A 1.827(17) .
Mo1 O1A 1.863(13) .
C1 C2 1.350(7) .
C1 N3 1.353(6) .
C1 H1A 0.9300 .
C2 C3 1.387(8) .
C2 H2A 0.9300 .
C3 C4 1.379(8) .
C3 C6 1.510(7) .
C4 C5 1.410(7) .
C4 H4A 0.9300 .
C5 N3 1.322(6) .
C5 H5A 0.9300 .
C6 C7 1.520(8) .
C6 H6A 0.9700 .
C6 H6B 0.9700 .
C7 C8 1.514(8) .
C7 H7A 0.9700 .
C7 H7B 0.9700 .
C8 C9 1.522(8) .
C8 H8A 0.9700 .
C8 H8B 0.9700 .
C9 C13 1.366(8) .
C9 C10 1.389(9) .
C10 C11 1.364(8) .
C10 H10A 0.9300 .
C11 N4 1.329(7) .
C11 H11A 0.9300 .
C12 N4 1.319(7) .
C12 C13 1.346(8) .
C12 H12A 0.9300 .
C13 H13A 0.9300 .
C14 N1 1.330(7) .
C14 C15 1.396(8) .
C14 H14A 0.9300 .
C15 C16 1.356(8) .
C15 H15A 0.9300 .
C16 C17 1.376(8) .
C16 C19 1.534(8) .
C17 C18 1.361(8) .
C17 H17A 0.9300 .
C18 N1 1.329(6) .
C18 H18A 0.9300 .
C19 C20 1.495(8) .
C19 H19A 0.9700 .
C19 H19B 0.9700 .
C20 C21 1.546(8) .
C20 H20A 0.9700 .
C20 H20B 0.9700 .
C21 C24 1.501(7) .
C21 H21A 0.9700 .
C21 H21B 0.9700 .
C22 N2 1.335(6) .
C22 C23 1.367(7) .
C22 H22A 0.9300 .
C23 C24 1.356(8) .
C23 H23A 0.9300 .
C24 C25 1.387(8) .
C25 C26 1.343(8) .
C25 H25A 0.9300 .
C26 N2 1.344(7) .
C26 H26A 0.9300 .
N2 Ni2 2.153(4) 1_445
N4 Ni2 2.137(4) 1_544
O1 O1A 0.647(15) .
O2 O2A 0.619(18) .

loop_
_platon_squeeze_void_nr
_platon_squeeze_void_average_x
_platon_squeeze_void_average_y
_platon_squeeze_void_average_z
_platon_squeeze_void_volume
_platon_squeeze_void_count_electrons
_platon_squeeze_void_content
1 -0.007 0.000 0.001 672 126 ' '
